data_4121966
loop_
_publ_author_name
'Fukazawa, Aiko'
'Oshima, Hiroya'
'Shimizu, Soji'
'Kobayashi, Nagao'
'Yamaguchi, Shigehiro'

_publ_section_title
;
 Dearomatization-induced transannular cyclization: synthesis of
 electron-accepting thiophene-s,s-dioxide-fused biphenylene.
;
_journal_issue 24
_journal_name_full 'Journal of the American Chemical Society'
_journal_page_first 8738
_journal_page_last 8745
_journal_paper_doi 10.1021/ja503499n
_journal_volume 136
_journal_year 2014
_chemical_formula_sum 'C44 H64 O4 S4 Si4'
_chemical_formula_weight 897.55
_chemical_name_common cmpd5a
_chemical_name_systematic
; 
 ? 
;
_space_group_IT_number 14
_symmetry_cell_setting monoclinic
_symmetry_space_group_name_Hall '-P 2yab'
_symmetry_space_group_name_H-M 'P 1 21/a 1'
_atom_sites_solution_hydrogens geom
_atom_sites_solution_primary direct
_atom_sites_solution_secondary difmap
_audit_creation_method SHELXL-97
_cell_angle_alpha 90.00
_cell_angle_beta 93.186(2)
_cell_angle_gamma 90.00
_cell_formula_units_Z 4
_cell_length_a 13.4376(17)
_cell_length_b 24.237(3)
_cell_length_c 15.0417(18)
_cell_measurement_reflns_used 14960
_cell_measurement_temperature 123(2)
_cell_measurement_theta_max 31.5050
_cell_measurement_theta_min 2.8648
_cell_volume 4891.3(10)
_computing_structure_refinement 'SHELXL-97 (Sheldrick, 1997)'
_computing_structure_solution 'SHELXS-97 (Sheldrick, 1990)'
_diffrn_ambient_temperature 123(2)
_diffrn_measured_fraction_theta_full 0.983
_diffrn_measured_fraction_theta_max 0.983
_diffrn_measurement_device_type
;
Saturn70 CCD (4x4 bin mode) with MicroMax-007
;
_diffrn_radiation_monochromator graphite
_diffrn_radiation_source 'fine-focus sealed tube'
_diffrn_radiation_type MoK\a
_diffrn_radiation_wavelength 0.71070
_diffrn_reflns_av_R_equivalents 0.0342
_diffrn_reflns_av_sigmaI/netI 0.0325
_diffrn_reflns_limit_h_max 14
_diffrn_reflns_limit_h_min -15
_diffrn_reflns_limit_k_max 28
_diffrn_reflns_limit_k_min -28
_diffrn_reflns_limit_l_max 14
_diffrn_reflns_limit_l_min -17
_diffrn_reflns_number 32078
_diffrn_reflns_theta_full 25.00
_diffrn_reflns_theta_max 25.00
_diffrn_reflns_theta_min 2.86
_exptl_absorpt_coefficient_mu 0.331
_exptl_absorpt_correction_T_max 0.9368
_exptl_absorpt_correction_T_min 0.9073
_exptl_absorpt_process_details 'Jacobsen, R. (1998)  Private communication'
_exptl_crystal_colour orange
_exptl_crystal_density_diffrn 1.219
_exptl_crystal_density_method 'not measured'
_exptl_crystal_description block
_exptl_crystal_F_000 1920
_exptl_crystal_size_max 0.30
_exptl_crystal_size_mid 0.30
_exptl_crystal_size_min 0.20
_refine_diff_density_max 0.824
_refine_diff_density_min -0.257
_refine_diff_density_rms 0.060
_refine_ls_extinction_method none
_refine_ls_goodness_of_fit_ref 1.063
_refine_ls_hydrogen_treatment none
_refine_ls_matrix_type full
_refine_ls_number_parameters 594
_refine_ls_number_reflns 8435
_refine_ls_number_restraints 13
_refine_ls_restrained_S_all 1.063
_refine_ls_R_factor_all 0.0502
_refine_ls_R_factor_gt 0.0452
_refine_ls_shift/su_max 0.001
_refine_ls_shift/su_mean 0.000
_refine_ls_structure_factor_coef Fsqd
_refine_ls_weighting_details 'calc w=1/[\s^2^(Fo^2^)+(0.0586P)^2^+4.5393P] where P=(Fo^2^+2Fc^2^)/3'
_refine_ls_weighting_scheme calc
_refine_ls_wR_factor_gt 0.1147
_refine_ls_wR_factor_ref 0.1186
_reflns_number_gt 7695
_reflns_number_total 8435
_reflns_threshold_expression >2sigma(I)
_cod_data_source_file ja503499n_si_004.cif
_cod_data_source_block ho-2so2
_cod_depositor_comments 'Adding full bibliography for 4121966--4121969.cif.'
_cod_original_cell_volume 4891.3(11)
_cod_original_sg_symbol_H-M P21/a
_cod_database_code 4121966

loop_
_symmetry_equiv_pos_as_xyz
'x, y, z'
'-x+1/2, y+1/2, -z'
'-x, -y, -z'
'x-1/2, -y-1/2, z'

loop_
_atom_site_label
_atom_site_type_symbol
_atom_site_fract_x
_atom_site_fract_y
_atom_site_fract_z
_atom_site_U_iso_or_equiv
_atom_site_adp_type
_atom_site_occupancy
_atom_site_symmetry_multiplicity
_atom_site_calc_flag
_atom_site_refinement_flags
_atom_site_disorder_assembly
_atom_site_disorder_group
C1 C 0.89760(16) 0.17617(9) 0.71018(15) 0.0201(5) Uani 1 1 d . . .
C2 C 0.79451(16) 0.19194(9) 0.69833(15) 0.0195(5) Uani 1 1 d . . .
C3 C 0.76263(17) 0.22152(9) 0.77655(15) 0.0208(5) Uani 1 1 d . . .
H1 H 0.6967 0.2353 0.7794 0.025 Uiso 1 1 calc R . .
C4 C 0.83128(16) 0.22829(9) 0.84433(15) 0.0209(5) Uani 1 1 d . . .
S1 S 0.94635(4) 0.20097(2) 0.81388(4) 0.02184(14) Uani 1 1 d . . .
O1 O 0.97856(13) 0.15686(7) 0.87173(12) 0.0341(4) Uani 1 1 d . . .
O2 O 1.01798(13) 0.24469(7) 0.79965(12) 0.0340(4) Uani 1 1 d . . .
C5 C 0.78456(16) 0.14296(9) 0.55622(15) 0.0196(5) Uani 1 1 d . . .
C6 C 0.73949(16) 0.17623(9) 0.62265(15) 0.0193(5) Uani 1 1 d . . .
C7 C 0.63654(16) 0.18961(9) 0.59529(15) 0.0205(5) Uani 1 1 d . A .
H2 H 0.5965 0.2118 0.6312 0.025 Uiso 1 1 calc R . .
C8 C 0.60081(17) 0.16891(9) 0.51626(15) 0.0216(5) Uani 1 1 d D . .
S2 S 0.69344(4) 0.12696(2) 0.47135(4) 0.02089(14) Uani 1 1 d . A .
O3 O 0.66578(13) 0.06948(7) 0.47845(12) 0.0344(4) Uani 1 1 d . . .
O4 O 0.72169(13) 0.14660(8) 0.38708(11) 0.0345(4) Uani 1 1 d . . .
C9 C 0.93993(16) 0.14577(9) 0.64700(15) 0.0207(5) Uani 1 1 d . . .
C10 C 0.88226(16) 0.12896(9) 0.56751(15) 0.0199(5) Uani 1 1 d . . .
C11 C 1.01560(16) 0.07195(9) 0.46832(15) 0.0201(5) Uani 1 1 d . . .
C12 C 1.11722(16) 0.05626(9) 0.48246(15) 0.0201(5) Uani 1 1 d . . .
C13 C 1.15199(17) 0.02906(9) 0.40596(15) 0.0220(5) Uani 1 1 d . . .
H3 H 1.2177 0.0148 0.4041 0.026 Uiso 1 1 calc R . .
C14 C 1.08372(17) 0.02520(9) 0.33598(15) 0.0226(5) Uani 1 1 d . . .
S3 S 0.96924(4) 0.05326(2) 0.36305(4) 0.02205(14) Uani 1 1 d . . .
C15 C 1.12736(17) 0.10174(9) 0.62934(15) 0.0210(5) Uani 1 1 d . . .
C16 C 1.17149(16) 0.06949(9) 0.56351(15) 0.0207(5) Uani 1 1 d . . .
C17 C 1.27086(16) 0.05397(9) 0.59120(16) 0.0223(5) Uani 1 1 d . . .
H4 H 1.3114 0.0319 0.5555 0.027 Uiso 1 1 calc R . .
C18 C 1.30298(17) 0.07337(9) 0.67331(16) 0.0231(5) Uani 1 1 d . . .
S4 S 1.21059(4) 0.11344(2) 0.71918(4) 0.02434(15) Uani 1 1 d . . .
C19 C 0.97251(16) 0.10086(9) 0.53579(15) 0.0210(5) Uani 1 1 d . . .
C20 C 1.02801(17) 0.11664(9) 0.61387(15) 0.0212(5) Uani 1 1 d . . .
Si1 Si 0.80897(5) 0.25312(3) 0.96081(4) 0.02518(16) Uani 1 1 d . . .
C21 C 0.9285(2) 0.27742(15) 1.0151(2) 0.0483(8) Uani 1 1 d . . .
H5 H 0.9509 0.3105 0.9845 0.073 Uiso 1 1 calc R . .
H6 H 0.9789 0.2484 1.0119 0.073 Uiso 1 1 calc R . .
H7 H 0.9189 0.2862 1.0776 0.073 Uiso 1 1 calc R . .
C22 C 0.7190(2) 0.31041(12) 0.94792(18) 0.0384(7) Uani 1 1 d . . .
H8 H 0.7040 0.3245 1.0068 0.058 Uiso 1 1 calc R . .
H9 H 0.6575 0.2971 0.9169 0.058 Uiso 1 1 calc R . .
H10 H 0.7477 0.3401 0.9132 0.058 Uiso 1 1 calc R . .
C23 C 0.7564(2) 0.19391(12) 1.02517(17) 0.0346(6) Uani 1 1 d . . .
C24 C 0.8375(3) 0.15316(15) 1.0555(2) 0.0596(10) Uani 1 1 d . . .
H11 H 0.8078 0.1226 1.0874 0.089 Uiso 1 1 calc R . .
H12 H 0.8871 0.1719 1.0951 0.089 Uiso 1 1 calc R . .
H13 H 0.8698 0.1388 1.0034 0.089 Uiso 1 1 calc R . .
C25 C 0.7093(2) 0.21769(14) 1.10841(19) 0.0456(7) Uani 1 1 d . . .
H14 H 0.6857 0.1874 1.1449 0.068 Uiso 1 1 calc R . .
H15 H 0.6530 0.2415 1.0898 0.068 Uiso 1 1 calc R . .
H16 H 0.7593 0.2393 1.1433 0.068 Uiso 1 1 calc R . .
C26 C 0.6765(2) 0.16307(13) 0.9680(2) 0.0448(7) Uani 1 1 d . . .
H17 H 0.7078 0.1435 0.9199 0.067 Uiso 1 1 calc R . .
H18 H 0.6276 0.1895 0.9425 0.067 Uiso 1 1 calc R . .
H19 H 0.6428 0.1364 1.0051 0.067 Uiso 1 1 calc R . .
Si2A Si 0.4759(4) 0.18296(17) 0.4594(5) 0.0204(11) Uani 0.65(4) 1 d PDU A 1
C27A C 0.3881(13) 0.2042(7) 0.5467(10) 0.029(3) Uani 0.65(4) 1 d PDU A 1
H20A H 0.3844 0.1748 0.5910 0.043 Uiso 0.65(4) 1 calc PR A 1
H21A H 0.3217 0.2107 0.5184 0.043 Uiso 0.65(4) 1 calc PR A 1
H22A H 0.4126 0.2381 0.5759 0.043 Uiso 0.65(4) 1 calc PR A 1
C28A C 0.4238(17) 0.1173(6) 0.4130(16) 0.041(4) Uani 0.65(4) 1 d PDU A 1
H23A H 0.4609 0.1063 0.3616 0.062 Uiso 0.65(4) 1 calc PR A 1
H24A H 0.3534 0.1227 0.3942 0.062 Uiso 0.65(4) 1 calc PR A 1
H25A H 0.4295 0.0885 0.4586 0.062 Uiso 0.65(4) 1 calc PR A 1
C29A C 0.4858(17) 0.2361(8) 0.3726(10) 0.036(4) Uani 0.65(4) 1 d P A 1
C30A C 0.5609(14) 0.2831(4) 0.4085(11) 0.079(5) Uani 0.65(4) 1 d P A 1
H26A H 0.5641 0.3123 0.3637 0.119 Uiso 0.65(4) 1 calc PR A 1
H27A H 0.6275 0.2672 0.4202 0.119 Uiso 0.65(4) 1 calc PR A 1
H28A H 0.5374 0.2986 0.4637 0.119 Uiso 0.65(4) 1 calc PR A 1
C31A C 0.3831(15) 0.2587(10) 0.3457(11) 0.086(5) Uani 0.65(4) 1 d P A 1
H29A H 0.3883 0.2848 0.2964 0.128 Uiso 0.65(4) 1 calc PR A 1
H30A H 0.3561 0.2777 0.3966 0.128 Uiso 0.65(4) 1 calc PR A 1
H31A H 0.3388 0.2283 0.3268 0.128 Uiso 0.65(4) 1 calc PR A 1
C32A C 0.5221(15) 0.2121(9) 0.2835(16) 0.048(3) Uani 0.65(4) 1 d P A 1
H32A H 0.4737 0.1850 0.2594 0.072 Uiso 0.65(4) 1 calc PR A 1
H33A H 0.5870 0.1942 0.2947 0.072 Uiso 0.65(4) 1 calc PR A 1
H34A H 0.5284 0.2421 0.2404 0.072 Uiso 0.65(4) 1 calc PR A 1
Si3 Si 1.10668(5) 0.00317(3) 0.21905(4) 0.02297(16) Uani 1 1 d . . .
C33 C 0.9888(2) -0.02485(12) 0.16728(18) 0.0388(7) Uani 1 1 d . . .
H35 H 0.9984 -0.0344 0.1050 0.058 Uiso 1 1 calc R . .
H36 H 0.9362 0.0030 0.1698 0.058 Uiso 1 1 calc R . .
H37 H 0.9696 -0.0579 0.1996 0.058 Uiso 1 1 calc R . .
C34 C 1.20937(19) -0.04854(10) 0.22552(18) 0.0314(6) Uani 1 1 d . . .
H38 H 1.2033 -0.0717 0.2783 0.047 Uiso 1 1 calc R . .
H39 H 1.2737 -0.0294 0.2296 0.047 Uiso 1 1 calc R . .
H40 H 1.2051 -0.0717 0.1720 0.047 Uiso 1 1 calc R . .
C35 C 1.14810(19) 0.06570(11) 0.15528(17) 0.0313(6) Uani 1 1 d . . .
C36 C 1.2315(2) 0.09671(13) 0.2075(2) 0.0502(8) Uani 1 1 d . . .
H41 H 1.2559 0.1267 0.1708 0.075 Uiso 1 1 calc R . .
H42 H 1.2863 0.0712 0.2232 0.075 Uiso 1 1 calc R . .
H43 H 1.2058 0.1121 0.2620 0.075 Uiso 1 1 calc R . .
C37 C 1.0608(3) 0.10477(14) 0.1362(3) 0.0579(9) Uani 1 1 d . . .
H44 H 1.0347 0.1169 0.1925 0.087 Uiso 1 1 calc R . .
H45 H 1.0082 0.0856 0.1006 0.087 Uiso 1 1 calc R . .
H46 H 1.0833 0.1369 0.1033 0.087 Uiso 1 1 calc R . .
C38 C 1.1881(3) 0.04488(15) 0.0678(2) 0.0540(9) Uani 1 1 d . . .
H47 H 1.2015 0.0764 0.0294 0.081 Uiso 1 1 calc R . .
H48 H 1.1384 0.0208 0.0374 0.081 Uiso 1 1 calc R . .
H49 H 1.2498 0.0242 0.0805 0.081 Uiso 1 1 calc R . .
Si4 Si 1.42436(5) 0.05579(3) 0.73442(5) 0.02550(16) Uani 1 1 d . . .
C39 C 1.50901(19) 0.03240(13) 0.64797(19) 0.0381(6) Uani 1 1 d . . .
H50 H 1.5223 0.0632 0.6082 0.057 Uiso 1 1 calc R . .
H51 H 1.4774 0.0022 0.6134 0.057 Uiso 1 1 calc R . .
H52 H 1.5719 0.0194 0.6768 0.057 Uiso 1 1 calc R . .
C40 C 1.4743(2) 0.11871(13) 0.7922(2) 0.0516(8) Uani 1 1 d . . .
H53 H 1.5350 0.1093 0.8281 0.077 Uiso 1 1 calc R . .
H54 H 1.4243 0.1333 0.8311 0.077 Uiso 1 1 calc R . .
H55 H 1.4897 0.1467 0.7480 0.077 Uiso 1 1 calc R . .
C41 C 1.40159(19) -0.00145(11) 0.81702(17) 0.0323(6) Uani 1 1 d . . .
C42 C 1.5021(2) -0.02289(16) 0.8567(2) 0.0578(9) Uani 1 1 d . . .
H56 H 1.5379 0.0072 0.8881 0.087 Uiso 1 1 calc R . .
H57 H 1.5420 -0.0366 0.8087 0.087 Uiso 1 1 calc R . .
H58 H 1.4906 -0.0529 0.8985 0.087 Uiso 1 1 calc R . .
C43 C 1.3400(3) 0.01913(15) 0.8928(2) 0.0524(8) Uani 1 1 d . . .
H59 H 1.3267 -0.0116 0.9327 0.079 Uiso 1 1 calc R . .
H60 H 1.2768 0.0343 0.8680 0.079 Uiso 1 1 calc R . .
H61 H 1.3771 0.0480 0.9261 0.079 Uiso 1 1 calc R . .
C44 C 1.3450(3) -0.04928(13) 0.7698(2) 0.0493(8) Uani 1 1 d . . .
H62 H 1.3821 -0.0620 0.7194 0.074 Uiso 1 1 calc R . .
H63 H 1.2788 -0.0366 0.7482 0.074 Uiso 1 1 calc R . .
H64 H 1.3380 -0.0798 0.8119 0.074 Uiso 1 1 calc R . .
Si2B Si 0.4761(8) 0.1834(5) 0.4505(12) 0.042(4) Uani 0.35(4) 1 d PDU A 2
C27B C 0.407(3) 0.2115(13) 0.5434(19) 0.036(6) Uani 0.35(4) 1 d PDU A 2
H20B H 0.3351 0.2074 0.5297 0.055 Uiso 0.35(4) 1 calc PR A 2
H21B H 0.4231 0.2507 0.5515 0.055 Uiso 0.35(4) 1 calc PR A 2
H22B H 0.4259 0.1913 0.5982 0.055 Uiso 0.35(4) 1 calc PR A 2
C28B C 0.432(3) 0.1177(11) 0.396(3) 0.041(7) Uani 0.35(4) 1 d PDU A 2
H23B H 0.3789 0.1258 0.3510 0.062 Uiso 0.35(4) 1 calc PR A 2
H24B H 0.4064 0.0931 0.4415 0.062 Uiso 0.35(4) 1 calc PR A 2
H25B H 0.4877 0.0998 0.3684 0.062 Uiso 0.35(4) 1 calc PR A 2
C29B C 0.504(3) 0.2420(15) 0.365(2) 0.042(8) Uani 0.35(4) 1 d P A 2
C30B C 0.5755(16) 0.2813(11) 0.400(2) 0.061(8) Uani 0.35(4) 1 d P A 2
H26B H 0.6419 0.2645 0.4038 0.092 Uiso 0.35(4) 1 calc PR A 2
H27B H 0.5574 0.2932 0.4588 0.092 Uiso 0.35(4) 1 calc PR A 2
H28B H 0.5760 0.3134 0.3598 0.092 Uiso 0.35(4) 1 calc PR A 2
C31B C 0.4049(18) 0.2765(11) 0.3499(16) 0.048(5) Uani 0.35(4) 1 d P A 2
H29B H 0.4123 0.3031 0.3017 0.072 Uiso 0.35(4) 1 calc PR A 2
H30B H 0.3914 0.2962 0.4048 0.072 Uiso 0.35(4) 1 calc PR A 2
H31B H 0.3494 0.2515 0.3340 0.072 Uiso 0.35(4) 1 calc PR A 2
C32B C 0.551(3) 0.2199(19) 0.285(3) 0.052(7) Uani 0.35(4) 1 d P A 2
H32B H 0.5567 0.2494 0.2413 0.078 Uiso 0.35(4) 1 calc PR A 2
H33B H 0.5097 0.1900 0.2593 0.078 Uiso 0.35(4) 1 calc PR A 2
H34B H 0.6175 0.2056 0.3026 0.078 Uiso 0.35(4) 1 calc PR A 2

loop_
_atom_site_aniso_label
_atom_site_aniso_U_11
_atom_site_aniso_U_22
_atom_site_aniso_U_33
_atom_site_aniso_U_23
_atom_site_aniso_U_13
_atom_site_aniso_U_12
C1 0.0195(11) 0.0227(11) 0.0182(12) -0.0003(9) 0.0015(9) 0.0020(9)
C2 0.0209(11) 0.0203(11) 0.0176(11) 0.0012(9) 0.0035(9) 0.0028(9)
C3 0.0204(11) 0.0228(11) 0.0196(12) -0.0005(9) 0.0045(9) 0.0041(9)
C4 0.0179(11) 0.0243(12) 0.0209(12) 0.0000(9) 0.0041(9) 0.0041(9)
S1 0.0176(3) 0.0285(3) 0.0194(3) -0.0042(2) 0.0010(2) 0.0033(2)
O1 0.0326(10) 0.0381(10) 0.0311(10) 0.0010(8) -0.0038(8) 0.0081(8)
O2 0.0264(9) 0.0370(10) 0.0390(11) -0.0074(8) 0.0040(8) -0.0041(7)
C5 0.0201(11) 0.0219(11) 0.0171(11) -0.0007(9) 0.0030(9) 0.0008(9)
C6 0.0182(11) 0.0210(11) 0.0189(12) 0.0016(9) 0.0036(9) 0.0027(9)
C7 0.0192(11) 0.0220(11) 0.0205(12) -0.0009(9) 0.0033(9) 0.0023(9)
C8 0.0193(11) 0.0226(11) 0.0230(12) -0.0015(9) 0.0030(9) 0.0033(9)
S2 0.0173(3) 0.0251(3) 0.0203(3) -0.0055(2) 0.0014(2) 0.0024(2)
O3 0.0321(10) 0.0288(10) 0.0424(11) -0.0077(8) 0.0031(8) -0.0004(7)
O4 0.0322(10) 0.0466(11) 0.0248(10) -0.0015(8) 0.0035(8) 0.0010(8)
C9 0.0197(11) 0.0224(11) 0.0201(12) 0.0005(9) 0.0025(9) 0.0017(9)
C10 0.0204(11) 0.0221(11) 0.0175(12) -0.0003(9) 0.0033(9) 0.0026(9)
C11 0.0197(11) 0.0214(11) 0.0192(12) -0.0007(9) 0.0025(9) 0.0000(9)
C12 0.0198(11) 0.0217(11) 0.0193(12) -0.0007(9) 0.0042(9) 0.0022(9)
C13 0.0188(11) 0.0263(12) 0.0212(12) -0.0012(9) 0.0046(9) 0.0034(9)
C14 0.0229(12) 0.0230(12) 0.0222(12) -0.0012(9) 0.0048(9) 0.0033(9)
S3 0.0186(3) 0.0287(3) 0.0189(3) -0.0042(2) 0.0013(2) 0.0030(2)
C15 0.0197(11) 0.0234(11) 0.0201(12) -0.0014(9) 0.0019(9) 0.0013(9)
C16 0.0185(11) 0.0216(11) 0.0223(12) -0.0007(9) 0.0028(9) 0.0014(9)
C17 0.0179(11) 0.0240(12) 0.0252(13) -0.0034(9) 0.0027(9) 0.0030(9)
C18 0.0194(11) 0.0241(12) 0.0259(13) -0.0032(9) 0.0024(9) 0.0026(9)
S4 0.0198(3) 0.0303(3) 0.0228(3) -0.0076(2) -0.0004(2) 0.0045(2)
C19 0.0184(11) 0.0230(11) 0.0219(12) -0.0002(9) 0.0032(9) 0.0004(9)
C20 0.0220(12) 0.0233(11) 0.0186(12) -0.0016(9) 0.0037(9) 0.0021(9)
Si1 0.0222(3) 0.0357(4) 0.0176(3) -0.0045(3) 0.0009(3) 0.0021(3)
C21 0.0336(16) 0.080(2) 0.0310(16) -0.0088(15) -0.0032(12) -0.0131(15)
C22 0.0449(16) 0.0426(16) 0.0281(15) -0.0057(12) 0.0055(12) 0.0165(13)
C23 0.0297(14) 0.0477(16) 0.0272(14) 0.0077(12) 0.0092(11) 0.0072(12)
C24 0.055(2) 0.067(2) 0.058(2) 0.0334(18) 0.0208(17) 0.0233(17)
C25 0.0424(17) 0.068(2) 0.0275(15) 0.0019(14) 0.0124(13) 0.0040(15)
C26 0.0466(17) 0.0425(17) 0.0470(18) -0.0043(13) 0.0174(14) -0.0090(13)
Si2A 0.0194(17) 0.0263(19) 0.0151(13) -0.0073(9) -0.0036(9) 0.0064(11)
C27A 0.007(5) 0.042(5) 0.038(4) -0.015(4) 0.006(2) 0.005(4)
C28A 0.030(5) 0.054(5) 0.041(8) -0.023(3) 0.002(4) 0.004(3)
C29A 0.043(9) 0.050(6) 0.016(4) -0.003(5) 0.008(4) 0.022(5)
C30A 0.169(14) 0.024(5) 0.048(6) 0.008(4) 0.025(7) -0.008(6)
C31A 0.077(9) 0.109(11) 0.070(7) 0.044(7) 0.000(6) 0.062(8)
C32A 0.051(8) 0.067(7) 0.027(5) 0.008(4) 0.007(5) 0.026(6)
Si3 0.0234(3) 0.0268(3) 0.0189(3) -0.0033(2) 0.0026(3) 0.0026(3)
C33 0.0377(15) 0.0486(17) 0.0298(15) -0.0080(12) -0.0020(12) -0.0050(13)
C34 0.0348(14) 0.0298(13) 0.0303(14) -0.0019(10) 0.0082(11) 0.0066(11)
C35 0.0323(14) 0.0358(14) 0.0264(14) 0.0057(11) 0.0068(11) 0.0047(11)
C36 0.0487(18) 0.0437(18) 0.059(2) 0.0083(15) 0.0080(15) -0.0123(14)
C37 0.053(2) 0.051(2) 0.071(2) 0.0331(17) 0.0163(17) 0.0185(16)
C38 0.071(2) 0.061(2) 0.0319(17) 0.0097(15) 0.0201(16) 0.0101(17)
Si4 0.0180(3) 0.0304(4) 0.0276(4) -0.0045(3) -0.0031(3) 0.0021(3)
C39 0.0210(13) 0.0538(18) 0.0397(16) 0.0038(13) 0.0051(11) 0.0075(12)
C40 0.0411(17) 0.0438(17) 0.067(2) -0.0166(15) -0.0207(15) -0.0052(13)
C41 0.0319(14) 0.0422(15) 0.0225(13) 0.0005(11) 0.0008(11) 0.0094(11)
C42 0.0464(19) 0.076(2) 0.050(2) 0.0152(17) -0.0039(15) 0.0219(17)
C43 0.061(2) 0.070(2) 0.0277(16) 0.0034(14) 0.0134(14) 0.0225(17)
C44 0.068(2) 0.0410(17) 0.0387(17) 0.0076(13) 0.0029(15) -0.0102(15)
Si2B 0.024(4) 0.069(6) 0.031(5) -0.015(3) -0.004(2) 0.019(3)
C27B 0.016(11) 0.053(8) 0.041(8) 0.007(6) 0.006(6) -0.012(6)
C28B 0.019(9) 0.070(11) 0.033(12) -0.031(7) -0.013(10) 0.002(6)
C29B 0.026(10) 0.060(10) 0.040(11) 0.033(8) 0.014(6) 0.028(8)
C30B 0.049(9) 0.078(15) 0.060(13) 0.032(10) 0.018(7) 0.039(9)
C31B 0.044(8) 0.067(11) 0.033(7) -0.009(7) 0.006(5) 0.030(7)
C32B 0.056(17) 0.079(14) 0.021(7) -0.011(8) 0.008(11) 0.023(12)

loop_
_atom_type_symbol
_atom_type_description
_atom_type_scat_dispersion_real
_atom_type_scat_dispersion_imag
_atom_type_scat_source
C C 0.0033 0.0016 'International Tables Vol C Tables 4.2.6.8 and 6.1.1.4'
H H 0.0000 0.0000 'International Tables Vol C Tables 4.2.6.8 and 6.1.1.4'
O O 0.0106 0.0060 'International Tables Vol C Tables 4.2.6.8 and 6.1.1.4'
Si Si 0.0817 0.0704 'International Tables Vol C Tables 4.2.6.8 and 6.1.1.4'
S S 0.1246 0.1234 'International Tables Vol C Tables 4.2.6.8 and 6.1.1.4'

loop_
_geom_angle_atom_site_label_1
_geom_angle_atom_site_label_2
_geom_angle_atom_site_label_3
_geom_angle
C9 C1 C2 119.8(2)
C9 C1 S1 131.08(18)
C2 C1 S1 109.07(16)
C6 C2 C1 119.9(2)
C6 C2 C3 129.3(2)
C1 C2 C3 110.72(19)
C4 C3 C2 116.7(2)
C3 C4 S1 109.32(17)
C3 C4 Si1 127.07(17)
S1 C4 Si1 123.06(13)
O1 S1 O2 116.96(11)
O1 S1 C1 111.62(11)
O2 S1 C1 109.53(11)
O1 S1 C4 111.24(11)
O2 S1 C4 111.16(11)
C1 S1 C4 94.00(11)
C10 C5 C6 119.6(2)
C10 C5 S2 131.59(18)
C6 C5 S2 108.85(16)
C2 C6 C5 120.0(2)
C2 C6 C7 129.0(2)
C5 C6 C7 110.92(19)
C8 C7 C6 116.8(2)
C7 C8 S2 109.00(17)
C7 C8 Si2A 126.8(3)
S2 C8 Si2A 124.2(3)
C7 C8 Si2B 129.6(5)
S2 C8 Si2B 121.2(5)
Si2A C8 Si2B 3.7(7)
O4 S2 O3 118.00(11)
O4 S2 C5 111.23(11)
O3 S2 C5 109.22(11)
O4 S2 C8 112.05(11)
O3 S2 C8 109.61(11)
C5 S2 C8 94.13(10)
C1 C9 C10 120.5(2)
C1 C9 C20 150.1(2)
C10 C9 C20 89.37(17)
C5 C10 C9 120.2(2)
C5 C10 C19 150.7(2)
C9 C10 C19 89.16(18)
C19 C11 C12 117.5(2)
C19 C11 S3 131.22(18)
C12 C11 S3 111.16(16)
C16 C12 C11 120.7(2)
C16 C12 C13 128.3(2)
C11 C12 C13 110.9(2)
C14 C13 C12 114.8(2)
C13 C14 S3 110.91(17)
C13 C14 Si3 127.21(18)
S3 C14 Si3 121.33(13)
C11 S3 C14 92.19(11)
C20 C15 C16 117.5(2)
C20 C15 S4 131.43(18)
C16 C15 S4 111.04(16)
C15 C16 C12 120.6(2)
C15 C16 C17 111.3(2)
C12 C16 C17 128.2(2)
C18 C17 C16 114.6(2)
C17 C18 S4 110.60(17)
C17 C18 Si4 125.87(17)
S4 C18 Si4 123.36(13)
C15 S4 C18 92.47(11)
C11 C19 C20 121.6(2)
C11 C19 C10 147.6(2)
C20 C19 C10 90.66(18)
C15 C20 C19 121.9(2)
C15 C20 C9 147.3(2)
C19 C20 C9 90.80(18)
C22 Si1 C21 110.70(15)
C22 Si1 C23 111.35(13)
C21 Si1 C23 110.75(14)
C22 Si1 C4 106.18(11)
C21 Si1 C4 109.29(12)
C23 Si1 C4 108.41(11)
C24 C23 C26 108.6(3)
C24 C23 C25 108.6(2)
C26 C23 C25 109.3(2)
C24 C23 Si1 111.4(2)
C26 C23 Si1 110.68(19)
C25 C23 Si1 108.3(2)
C29A Si2A C28A 111.8(10)
C29A Si2A C8 110.7(7)
C28A Si2A C8 109.0(7)
C29A Si2A C27A 112.0(8)
C28A Si2A C27A 104.9(11)
C8 Si2A C27A 108.2(7)
C31A C29A C32A 103.2(14)
C31A C29A C30A 112.3(13)
C32A C29A C30A 109.5(16)
C31A C29A Si2A 109.9(14)
C32A C29A Si2A 112.7(13)
C30A C29A Si2A 109.1(10)
C33 Si3 C34 112.86(13)
C33 Si3 C14 108.43(12)
C34 Si3 C14 107.57(11)
C33 Si3 C35 110.40(13)
C34 Si3 C35 109.11(12)
C14 Si3 C35 108.34(11)
C37 C35 C36 109.0(3)
C37 C35 C38 110.2(3)
C36 C35 C38 108.7(2)
C37 C35 Si3 110.36(19)
C36 C35 Si3 111.14(19)
C38 C35 Si3 107.3(2)
C40 Si4 C39 110.93(15)
C40 Si4 C18 108.88(12)
C39 Si4 C18 105.96(11)
C40 Si4 C41 111.08(14)
C39 Si4 C41 111.18(12)
C18 Si4 C41 108.62(11)
C43 C41 C42 108.8(2)
C43 C41 C44 108.4(3)
C42 C41 C44 109.0(3)
C43 C41 Si4 111.3(2)
C42 C41 Si4 109.3(2)
C44 C41 Si4 110.02(18)
C27B Si2B C28B 119(2)
C27B Si2B C8 97.9(15)
C28B Si2B C8 108.2(12)
C27B Si2B C29B 110.7(15)
C28B Si2B C29B 113.4(19)
C8 Si2B C29B 105.8(12)
C30B C29B C32B 103(3)
C30B C29B C31B 104(2)
C32B C29B C31B 118(3)
C30B C29B Si2B 113(2)
C32B C29B Si2B 112(3)
C31B C29B Si2B 106(2)

loop_
_geom_bond_atom_site_label_1
_geom_bond_atom_site_label_2
_geom_bond_distance
C1 C9 1.353(3)
C1 C2 1.439(3)
C1 S1 1.763(2)
C2 C6 1.376(3)
C2 C3 1.462(3)
C3 C4 1.346(3)
C4 S1 1.766(2)
C4 Si1 1.892(2)
S1 O1 1.4302(18)
S1 O2 1.4554(18)
C5 C10 1.358(3)
C5 C6 1.443(3)
C5 S2 1.762(2)
C6 C7 1.458(3)
C7 C8 1.353(3)
C8 S2 1.770(2)
C8 Si2A 1.872(6)
C8 Si2B 1.931(12)
S2 O4 1.4250(19)
S2 O3 1.4474(19)
C9 C10 1.447(3)
C9 C20 1.488(3)
C10 C19 1.492(3)
C11 C19 1.386(3)
C11 C12 1.422(3)
C11 S3 1.729(2)
C12 C16 1.422(3)
C12 C13 1.427(3)
C13 C14 1.360(3)
C14 S3 1.751(2)
C14 Si3 1.880(2)
C15 C20 1.390(3)
C15 C16 1.417(3)
C15 S4 1.729(2)
C16 C17 1.427(3)
C17 C18 1.369(3)
C18 S4 1.748(2)
C18 Si4 1.876(2)
C19 C20 1.409(3)
Si1 C22 1.844(3)
Si1 C21 1.857(3)
Si1 C23 1.890(3)
C23 C24 1.522(4)
C23 C26 1.533(4)
C23 C25 1.546(4)
Si2A C29A 1.84(2)
Si2A C28A 1.858(11)
Si2A C27A 1.885(9)
C29A C31A 1.52(2)
C29A C32A 1.56(3)
C29A C30A 1.60(2)
Si3 C33 1.854(3)
Si3 C34 1.863(2)
Si3 C35 1.894(3)
C35 C37 1.522(4)
C35 C36 1.530(4)
C35 C38 1.535(4)
Si4 C40 1.862(3)
Si4 C39 1.863(3)
Si4 C41 1.898(3)
C41 C43 1.528(4)
C41 C42 1.536(4)
C41 C44 1.538(4)
Si2B C27B 1.851(18)
Si2B C28B 1.869(18)
Si2B C29B 1.97(4)
C29B C30B 1.43(5)
C29B C32B 1.48(6)
C29B C31B 1.58(4)

loop_
_geom_torsion_atom_site_label_1
_geom_torsion_atom_site_label_2
_geom_torsion_atom_site_label_3
_geom_torsion_atom_site_label_4
_geom_torsion
C9 C1 C2 C6 -0.3(3)
S1 C1 C2 C6 -178.70(17)
C9 C1 C2 C3 176.5(2)
S1 C1 C2 C3 -1.9(2)
C6 C2 C3 C4 175.6(2)
C1 C2 C3 C4 -0.8(3)
C2 C3 C4 S1 3.1(3)
C2 C3 C4 Si1 -168.56(17)
C9 C1 S1 O1 -60.4(3)
C2 C1 S1 O1 117.85(17)
C9 C1 S1 O2 70.8(2)
C2 C1 S1 O2 -111.00(17)
C9 C1 S1 C4 -175.1(2)
C2 C1 S1 C4 3.12(17)
C3 C4 S1 O1 -118.62(18)
Si1 C4 S1 O1 53.45(17)
C3 C4 S1 O2 109.16(18)
Si1 C4 S1 O2 -78.77(16)
C3 C4 S1 C1 -3.57(18)
Si1 C4 S1 C1 168.50(15)
C1 C2 C6 C5 1.4(3)
C3 C2 C6 C5 -174.7(2)
C1 C2 C6 C7 -176.9(2)
C3 C2 C6 C7 7.0(4)
C10 C5 C6 C2 -2.3(3)
S2 C5 C6 C2 176.88(17)
C10 C5 C6 C7 176.3(2)
S2 C5 C6 C7 -4.6(2)
C2 C6 C7 C8 179.4(2)
C5 C6 C7 C8 1.0(3)
C6 C7 C8 S2 3.1(3)
C6 C7 C8 Si2A -175.1(3)
C6 C7 C8 Si2B -172.2(6)
C10 C5 S2 O4 -59.9(3)
C6 C5 S2 O4 121.04(16)
C10 C5 S2 O3 72.0(2)
C6 C5 S2 O3 -106.98(17)
C10 C5 S2 C8 -175.5(2)
C6 C5 S2 C8 5.46(17)
C7 C8 S2 O4 -119.84(17)
Si2A C8 S2 O4 58.4(3)
Si2B C8 S2 O4 55.9(5)
C7 C8 S2 O3 107.16(18)
Si2A C8 S2 O3 -74.6(3)
Si2B C8 S2 O3 -77.1(5)
C7 C8 S2 C5 -4.94(18)
Si2A C8 S2 C5 173.3(3)
Si2B C8 S2 C5 170.8(5)
C2 C1 C9 C10 0.0(3)
S1 C1 C9 C10 178.04(18)
C2 C1 C9 C20 -179.3(3)
S1 C1 C9 C20 -1.3(6)
C6 C5 C10 C9 2.0(3)
S2 C5 C10 C9 -176.91(18)
C6 C5 C10 C19 -179.0(3)
S2 C5 C10 C19 2.0(6)
C1 C9 C10 C5 -0.9(3)
C20 C9 C10 C5 178.7(2)
C1 C9 C10 C19 179.6(2)
C20 C9 C10 C19 -0.74(17)
C19 C11 C12 C16 0.6(3)
S3 C11 C12 C16 177.61(17)
C19 C11 C12 C13 -177.5(2)
S3 C11 C12 C13 -0.5(2)
C16 C12 C13 C14 -176.1(2)
C11 C12 C13 C14 1.8(3)
C12 C13 C14 S3 -2.3(3)
C12 C13 C14 Si3 169.20(17)
C19 C11 S3 C14 175.8(2)
C12 C11 S3 C14 -0.60(18)
C13 C14 S3 C11 1.63(19)
Si3 C14 S3 C11 -170.42(15)
C20 C15 C16 C12 4.0(3)
S4 C15 C16 C12 -178.09(17)
C20 C15 C16 C17 -175.7(2)
S4 C15 C16 C17 2.2(2)
C11 C12 C16 C15 -4.2(3)
C13 C12 C16 C15 173.5(2)
C11 C12 C16 C17 175.4(2)
C13 C12 C16 C17 -6.8(4)
C15 C16 C17 C18 -0.6(3)
C12 C16 C17 C18 179.7(2)
C16 C17 C18 S4 -1.2(3)
C16 C17 C18 Si4 174.16(17)
C20 C15 S4 C18 175.1(2)
C16 C15 S4 C18 -2.47(18)
C17 C18 S4 C15 2.11(19)
Si4 C18 S4 C15 -173.40(15)
C12 C11 C19 C20 3.0(3)
S3 C11 C19 C20 -173.20(18)
C12 C11 C19 C10 178.9(3)
S3 C11 C19 C10 2.6(5)
C5 C10 C19 C11 5.2(7)
C9 C10 C19 C11 -175.7(4)
C5 C10 C19 C20 -178.3(4)
C9 C10 C19 C20 0.78(18)
C16 C15 C20 C19 -0.4(3)
S4 C15 C20 C19 -177.76(18)
C16 C15 C20 C9 179.1(3)
S4 C15 C20 C9 1.7(5)
C11 C19 C20 C15 -3.3(4)
C10 C19 C20 C15 179.0(2)
C11 C19 C20 C9 177.0(2)
C10 C19 C20 C9 -0.76(17)
C1 C9 C20 C15 0.6(7)
C10 C9 C20 C15 -178.8(4)
C1 C9 C20 C19 -179.8(4)
C10 C9 C20 C19 0.78(18)
C3 C4 Si1 C22 -41.5(3)
S1 C4 Si1 C22 147.85(16)
C3 C4 Si1 C21 -161.0(2)
S1 C4 Si1 C21 28.4(2)
C3 C4 Si1 C23 78.2(2)
S1 C4 Si1 C23 -92.41(16)
C22 Si1 C23 C24 -166.1(2)
C21 Si1 C23 C24 -42.4(3)
C4 Si1 C23 C24 77.5(2)
C22 Si1 C23 C26 73.0(2)
C21 Si1 C23 C26 -163.4(2)
C4 Si1 C23 C26 -43.5(2)
C22 Si1 C23 C25 -46.8(2)
C21 Si1 C23 C25 76.8(2)
C4 Si1 C23 C25 -163.27(18)
C7 C8 Si2A C29A 98.9(6)
S2 C8 Si2A C29A -79.0(5)
Si2B C8 Si2A C29A -43(7)
C7 C8 Si2A C28A -137.7(9)
S2 C8 Si2A C28A 44.3(10)
Si2B C8 Si2A C28A 80(7)
C7 C8 Si2A C27A -24.2(7)
S2 C8 Si2A C27A 157.9(6)
Si2B C8 Si2A C27A -166(7)
C28A Si2A C29A C31A 74.4(16)
C8 Si2A C29A C31A -163.9(11)
C27A Si2A C29A C31A -43.1(12)
C28A Si2A C29A C32A -40.2(17)
C8 Si2A C29A C32A 81.5(13)
C27A Si2A C29A C32A -157.7(12)
C28A Si2A C29A C30A -162.0(12)
C8 Si2A C29A C30A -40.3(11)
C27A Si2A C29A C30A 80.5(13)
C13 C14 Si3 C33 154.6(2)
S3 C14 Si3 C33 -34.79(19)
C13 C14 Si3 C34 32.2(2)
S3 C14 Si3 C34 -157.13(14)
C13 C14 Si3 C35 -85.6(2)
S3 C14 Si3 C35 85.05(16)
C33 Si3 C35 C37 46.6(3)
C34 Si3 C35 C37 171.2(2)
C14 Si3 C35 C37 -72.0(2)
C33 Si3 C35 C36 167.7(2)
C34 Si3 C35 C36 -67.7(2)
C14 Si3 C35 C36 49.1(2)
C33 Si3 C35 C38 -73.6(2)
C34 Si3 C35 C38 51.0(2)
C14 Si3 C35 C38 167.83(19)
C17 C18 Si4 C40 141.6(2)
S4 C18 Si4 C40 -43.6(2)
C17 C18 Si4 C39 22.2(3)
S4 C18 Si4 C39 -163.00(16)
C17 C18 Si4 C41 -97.3(2)
S4 C18 Si4 C41 77.47(17)
C40 Si4 C41 C43 50.7(2)
C39 Si4 C41 C43 174.8(2)
C18 Si4 C41 C43 -69.0(2)
C40 Si4 C41 C42 -69.4(2)
C39 Si4 C41 C42 54.6(2)
C18 Si4 C41 C42 170.8(2)
C40 Si4 C41 C44 170.9(2)
C39 Si4 C41 C44 -65.0(2)
C18 Si4 C41 C44 51.2(2)
C7 C8 Si2B C27B -19.4(12)
S2 C8 Si2B C27B 165.8(11)
Si2A C8 Si2B C27B 20(7)
C7 C8 Si2B C28B -143.4(17)
S2 C8 Si2B C28B 41.9(18)
Si2A C8 Si2B C28B -103(7)
C7 C8 Si2B C29B 94.8(13)
S2 C8 Si2B C29B -80.0(12)
Si2A C8 Si2B C29B 135(7)
C27B Si2B C29B C30B 69(3)
C28B Si2B C29B C30B -154(2)
C8 Si2B C29B C30B -36(2)
C27B Si2B C29B C32B -174(3)
C28B Si2B C29B C32B -38(3)
C8 Si2B C29B C32B 80(2)
C27B Si2B C29B C31B -44(3)
C28B Si2B C29B C31B 92(2)
C8 Si2B C29B C31B -149.4(17)
